data_4107245
loop_
_publ_author_name
'Lizhu Gao'
'Geum-Sook Hwang'
'Do Hyun Ryu'

_publ_section_title
;
 Oxazaborolidinium Ion-Catalyzed Cyclopropanation of \a-Substituted
 Acroleins: Enantioselective Synthesis of Cyclopropanes Bearing Two Chiral
 Quaternary Centers
;
_journal_name_full 'Journal of the American Chemical Society'
_journal_page_first 20708
_journal_page_last 20711
_journal_paper_doi 10.1021/ja209270e
_journal_volume 133
_journal_year 2011
_chemical_absolute_configuration ad
_chemical_formula_moiety 'C24 H27 Br O4'
_chemical_formula_sum 'C24 H27 Br O4'
_chemical_formula_weight 459.36
_chemical_name_systematic
; 
 ? 
;
_space_group_IT_number 4
_symmetry_cell_setting monoclinic
_symmetry_space_group_name_Hall 'P 2yb'
_symmetry_space_group_name_H-M 'P 1 21 1'
_atom_sites_solution_hydrogens geom
_atom_sites_solution_primary direct
_atom_sites_solution_secondary difmap
_audit_creation_method SHELXTL
_cell_angle_alpha 90.00
_cell_angle_beta 96.472(2)
_cell_angle_gamma 90.00
_cell_formula_units_Z 2
_cell_length_a 6.1744(6)
_cell_length_b 14.0656(13)
_cell_length_c 13.3422(13)
_cell_measurement_reflns_used 1390
_cell_measurement_temperature 200(2)
_cell_measurement_theta_max 20.83
_cell_measurement_theta_min 2.90
_cell_volume 1151.34(19)
_computing_cell_refinement 'Bruker SAINT'
_computing_data_collection 'Bruker SMART'
_computing_data_reduction 'Bruker SAINT'
_computing_molecular_graphics 'Bruker SHELXTL'
_computing_publication_material 'Bruker SHELXTL'
_computing_structure_refinement 'Bruker SHELXTL'
_computing_structure_solution 'Bruker SHELXTL'
_diffrn_ambient_temperature 200(2)
_diffrn_measured_fraction_theta_full 0.998
_diffrn_measured_fraction_theta_max 0.998
_diffrn_measurement_device_type 'CCD area detector'
_diffrn_measurement_method 'phi and omega scans'
_diffrn_radiation_monochromator graphite
_diffrn_radiation_source 'fine-focus sealed tube'
_diffrn_radiation_type MoK\a
_diffrn_radiation_wavelength 0.71073
_diffrn_reflns_av_R_equivalents 0.1204
_diffrn_reflns_av_sigmaI/netI 0.2697
_diffrn_reflns_limit_h_max 7
_diffrn_reflns_limit_h_min -8
_diffrn_reflns_limit_k_max 16
_diffrn_reflns_limit_k_min -18
_diffrn_reflns_limit_l_max 17
_diffrn_reflns_limit_l_min -17
_diffrn_reflns_number 8654
_diffrn_reflns_theta_full 28.31
_diffrn_reflns_theta_max 28.31
_diffrn_reflns_theta_min 1.54
_diffrn_standards_decay_% <2.0
_exptl_absorpt_coefficient_mu 1.811
_exptl_absorpt_correction_type none
_exptl_crystal_colour colorless
_exptl_crystal_density_diffrn 1.325
_exptl_crystal_description needle
_exptl_crystal_F_000 476
_exptl_crystal_size_max 0.35
_exptl_crystal_size_mid 0.11
_exptl_crystal_size_min 0.07
_refine_diff_density_max 0.364
_refine_diff_density_min -0.376
_refine_diff_density_rms 0.103
_refine_ls_abs_structure_details 'Flack H D (1983), Acta Cryst. A39, 876-881'
_refine_ls_abs_structure_Flack -0.011(19)
_refine_ls_extinction_method none
_refine_ls_goodness_of_fit_ref 0.763
_refine_ls_hydrogen_treatment constr
_refine_ls_matrix_type full
_refine_ls_number_parameters 267
_refine_ls_number_reflns 4896
_refine_ls_number_restraints 1
_refine_ls_restrained_S_all 0.763
_refine_ls_R_factor_all 0.1934
_refine_ls_R_factor_gt 0.0556
_refine_ls_shift/su_max 0.000
_refine_ls_shift/su_mean 0.000
_refine_ls_structure_factor_coef Fsqd
_refine_ls_weighting_details 'calc w=1/[\s^2^(Fo^2^)+(0.0620P)^2^+0.0000P] where P=(Fo^2^+2Fc^2^)/3'
_refine_ls_weighting_scheme calc
_refine_ls_wR_factor_gt 0.1059
_refine_ls_wR_factor_ref 0.1862
_reflns_number_gt 1694
_reflns_number_total 4896
_reflns_threshold_expression >2sigma(I)
_cod_data_source_file ja209270e_si_002.cif
_cod_data_source_block hksno1m
_cod_database_code 4107245

loop_
_symmetry_equiv_pos_as_xyz
'x, y, z'
'-x, y+1/2, -z'

loop_
_atom_site_label
_atom_site_type_symbol
_atom_site_fract_x
_atom_site_fract_y
_atom_site_fract_z
_atom_site_U_iso_or_equiv
_atom_site_adp_type
_atom_site_occupancy
_atom_site_symmetry_multiplicity
_atom_site_calc_flag
_atom_site_refinement_flags
C1 C 0.2148(14) 0.4764(6) 0.8099(6) 0.035(2) Uani 1 1 d .
C2 C 0.3809(16) 0.4768(7) 0.8984(7) 0.033(2) Uani 1 1 d .
O1 O 0.5757(11) 0.4861(5) 0.8944(5) 0.058(2) Uani 1 1 d .
O2 O 0.2956(10) 0.4601(5) 0.9826(4) 0.0456(16) Uani 1 1 d .
C3 C 0.4284(18) 0.4445(9) 1.0782(7) 0.054(3) Uani 1 1 d .
C4 C 0.557(2) 0.5329(11) 1.1075(10) 0.095(5) Uani 1 1 d .
H4A H 0.6735 0.5401 1.0639 0.142 Uiso 1 1 calc R
H4B H 0.6207 0.5279 1.1779 0.142 Uiso 1 1 calc R
H4C H 0.4603 0.5883 1.0997 0.142 Uiso 1 1 calc R
C5 C 0.257(2) 0.4312(14) 1.1492(8) 0.125(6) Uani 1 1 d .
H5A H 0.1632 0.4875 1.1468 0.187 Uiso 1 1 calc R
H5B H 0.3279 0.4222 1.2180 0.187 Uiso 1 1 calc R
H5C H 0.1686 0.3751 1.1287 0.187 Uiso 1 1 calc R
C6 C 0.569(2) 0.3588(9) 1.0714(9) 0.099(5) Uani 1 1 d .
H6A H 0.4776 0.3045 1.0476 0.148 Uiso 1 1 calc R
H6B H 0.6449 0.3444 1.1381 0.148 Uiso 1 1 calc R
H6C H 0.6757 0.3712 1.0240 0.148 Uiso 1 1 calc R
C7 C 0.1488(14) 0.3746(6) 0.7828(7) 0.036(2) Uani 1 1 d .
C8 C -0.0489(15) 0.3389(7) 0.8024(8) 0.046(2) Uani 1 1 d .
H8 H -0.1495 0.3779 0.8323 0.056 Uiso 1 1 calc R
C9 C -0.1001(14) 0.2445(11) 0.7777(7) 0.062(3) Uani 1 1 d .
H9 H -0.2383 0.2203 0.7901 0.074 Uiso 1 1 calc R
C10 C 0.0420(18) 0.1856(7) 0.7362(8) 0.059(3) Uani 1 1 d .
H10 H 0.0030 0.1220 0.7186 0.071 Uiso 1 1 calc R
C11 C 0.2458(17) 0.2217(7) 0.7205(8) 0.052(3) Uani 1 1 d .
H11 H 0.3496 0.1815 0.6944 0.063 Uiso 1 1 calc R
C12 C 0.2978(17) 0.3154(7) 0.7425(7) 0.045(3) Uani 1 1 d .
H12 H 0.4360 0.3396 0.7301 0.054 Uiso 1 1 calc R
C13 C 0.0472(14) 0.5551(7) 0.7949(7) 0.041(2) Uani 1 1 d .
H13 H -0.0977 0.5339 0.7613 0.049 Uiso 1 1 calc R
C14 C 0.0340(16) 0.6315(6) 0.8729(6) 0.045(2) Uani 1 1 d .
H14A H 0.1811 0.6471 0.9040 0.067 Uiso 1 1 calc R
H14B H -0.0537 0.6087 0.9248 0.067 Uiso 1 1 calc R
H14C H -0.0339 0.6883 0.8406 0.067 Uiso 1 1 calc R
C15 C 0.2272(14) 0.5510(6) 0.7280(7) 0.038(2) Uani 1 1 d .
C16 C 0.4029(15) 0.6266(7) 0.7367(7) 0.047(2) Uani 1 1 d .
H16A H 0.5370 0.6003 0.7150 0.071 Uiso 1 1 calc R
H16B H 0.4308 0.6477 0.8070 0.071 Uiso 1 1 calc R
H16C H 0.3546 0.6808 0.6937 0.071 Uiso 1 1 calc R
C17 C 0.1629(16) 0.5204(7) 0.6225(7) 0.044(3) Uani 1 1 d .
H17A H 0.0343 0.4780 0.6200 0.053 Uiso 1 1 calc R
H17B H 0.1222 0.5767 0.5800 0.053 Uiso 1 1 calc R
O3 O 0.3423(10) 0.4702(4) 0.5833(5) 0.0472(18) Uani 1 1 d .
C18 C 0.4241(15) 0.5028(8) 0.5012(8) 0.045(3) Uani 1 1 d .
O4 O 0.3638(12) 0.5709(6) 0.4536(6) 0.068(2) Uani 1 1 d .
C19 C 0.6113(16) 0.4401(8) 0.4772(7) 0.039(2) Uani 1 1 d .
C20 C 0.6557(15) 0.3557(7) 0.5251(7) 0.042(2) Uani 1 1 d .
H20 H 0.5696 0.3353 0.5757 0.051 Uiso 1 1 calc R
C21 C 0.8276(16) 0.2988(7) 0.5000(7) 0.047(3) Uani 1 1 d .
H21 H 0.8611 0.2404 0.5340 0.056 Uiso 1 1 calc R
C22 C 0.9474(15) 0.3292(7) 0.4248(7) 0.044(2) Uani 1 1 d .
Br1 Br 1.18186(15) 0.25266(8) 0.39121(7) 0.0613(4) Uani 1 1 d .
C23 C 0.9071(17) 0.4140(8) 0.3767(8) 0.056(3) Uani 1 1 d .
H23 H 0.9937 0.4344 0.3263 0.068 Uiso 1 1 calc R
C24 C 0.7357(19) 0.4705(8) 0.4032(7) 0.052(3) Uani 1 1 d .
H24 H 0.7047 0.5297 0.3705 0.063 Uiso 1 1 calc R

loop_
_atom_site_aniso_label
_atom_site_aniso_U_11
_atom_site_aniso_U_22
_atom_site_aniso_U_33
_atom_site_aniso_U_23
_atom_site_aniso_U_13
_atom_site_aniso_U_12
C1 0.035(5) 0.030(5) 0.042(5) -0.001(4) 0.008(4) 0.002(4)
C2 0.026(5) 0.038(6) 0.034(6) 0.004(4) -0.001(4) -0.004(4)
O1 0.030(4) 0.093(6) 0.051(4) 0.006(4) 0.006(4) 0.002(4)
O2 0.045(4) 0.059(4) 0.034(4) 0.000(3) 0.009(3) -0.005(3)
C3 0.060(7) 0.072(8) 0.032(6) 0.004(6) 0.009(5) -0.004(7)
C4 0.112(15) 0.095(12) 0.072(10) -0.008(8) -0.012(10) -0.013(10)
C5 0.107(12) 0.214(19) 0.058(8) 0.045(11) 0.031(8) 0.000(13)
C6 0.128(13) 0.084(10) 0.077(9) 0.019(7) -0.014(9) 0.037(9)
C7 0.023(5) 0.039(6) 0.047(6) 0.007(4) 0.006(4) 0.004(4)
C8 0.032(6) 0.039(6) 0.070(7) -0.005(5) 0.015(5) -0.006(5)
C9 0.032(5) 0.058(7) 0.094(7) 0.008(8) 0.006(5) -0.011(8)
C10 0.048(7) 0.031(6) 0.097(9) -0.013(6) -0.001(7) -0.003(6)
C11 0.038(6) 0.040(7) 0.078(8) -0.010(5) 0.003(5) 0.005(5)
C12 0.033(6) 0.047(7) 0.054(7) 0.004(5) 0.008(5) -0.003(5)
C13 0.031(6) 0.041(6) 0.050(6) 0.005(5) 0.005(5) -0.002(4)
C14 0.052(6) 0.038(6) 0.048(6) 0.001(5) 0.017(5) 0.006(5)
C15 0.030(5) 0.037(5) 0.047(6) 0.001(5) 0.004(4) 0.004(4)
C16 0.039(6) 0.043(6) 0.061(7) 0.005(5) 0.009(5) -0.004(5)
C17 0.037(6) 0.045(6) 0.051(7) 0.006(5) 0.010(5) 0.007(5)
O3 0.048(4) 0.043(4) 0.053(4) 0.004(3) 0.013(3) 0.007(3)
C18 0.045(7) 0.050(6) 0.041(6) 0.003(5) 0.013(6) -0.002(6)
O4 0.071(6) 0.064(5) 0.073(5) 0.032(5) 0.025(5) 0.025(4)
C19 0.035(6) 0.045(6) 0.036(6) 0.000(5) -0.002(5) -0.004(5)
C20 0.038(6) 0.043(6) 0.047(6) 0.006(5) 0.011(5) 0.000(5)
C21 0.052(6) 0.037(5) 0.051(6) 0.010(4) 0.006(5) 0.011(5)
C22 0.043(6) 0.038(6) 0.053(6) -0.004(5) 0.012(5) 0.003(5)
Br1 0.0460(5) 0.0570(6) 0.0845(7) -0.0181(7) 0.0223(5) -0.0030(7)
C23 0.052(7) 0.058(8) 0.063(7) 0.006(6) 0.025(6) -0.005(6)
C24 0.077(9) 0.040(6) 0.043(6) 0.010(5) 0.017(6) 0.002(6)

loop_
_atom_type_symbol
_atom_type_description
_atom_type_scat_dispersion_real
_atom_type_scat_dispersion_imag
_atom_type_scat_source
C C 0.0033 0.0016 'International Tables Vol C Tables 4.2.6.8 and 6.1.1.4'
H H 0.0000 0.0000 'International Tables Vol C Tables 4.2.6.8 and 6.1.1.4'
O O 0.0106 0.0060 'International Tables Vol C Tables 4.2.6.8 and 6.1.1.4'
Br Br -0.2901 2.4595 'International Tables Vol C Tables 4.2.6.8 and 6.1.1.4'

loop_
_geom_angle_atom_site_label_1
_geom_angle_atom_site_label_2
_geom_angle_atom_site_label_3
_geom_angle
C2 C1 C13 120.4(7)
C2 C1 C7 109.7(7)
C13 C1 C7 119.8(7)
C2 C1 C15 119.1(7)
C13 C1 C15 59.4(6)
C7 C1 C15 120.8(7)
O1 C2 O2 123.4(9)
O1 C2 C1 124.5(9)
O2 C2 C1 112.0(8)
C2 O2 C3 122.4(8)
O2 C3 C6 110.0(8)
O2 C3 C4 109.4(9)
C6 C3 C4 113.0(11)
O2 C3 C5 101.7(9)
C6 C3 C5 113.0(11)
C4 C3 C5 109.1(11)
C8 C7 C12 119.6(9)
C8 C7 C1 121.3(9)
C12 C7 C1 118.9(8)
C7 C8 C9 119.1(10)
C10 C9 C8 122.1(10)
C9 C10 C11 118.1(10)
C12 C11 C10 120.6(10)
C11 C12 C7 120.3(10)
C15 C13 C14 122.7(8)
C15 C13 C1 60.6(6)
C14 C13 C1 121.4(8)
C17 C15 C13 116.0(8)
C17 C15 C16 113.0(8)
C13 C15 C16 119.9(8)
C17 C15 C1 116.9(8)
C13 C15 C1 60.0(6)
C16 C15 C1 121.5(7)
O3 C17 C15 110.3(8)
C18 O3 C17 120.0(7)
O4 C18 O3 126.2(9)
O4 C18 C19 123.8(9)
O3 C18 C19 110.0(9)
C20 C19 C24 120.3(10)
C20 C19 C18 121.7(9)
C24 C19 C18 118.0(10)
C19 C20 C21 120.3(9)
C22 C21 C20 118.6(9)
C23 C22 C21 121.9(9)
C23 C22 Br1 119.3(8)
C21 C22 Br1 118.7(7)
C22 C23 C24 118.7(10)
C19 C24 C23 120.1(10)

loop_
_geom_bond_atom_site_label_1
_geom_bond_atom_site_label_2
_geom_bond_distance
C1 C2 1.475(12)
C1 C13 1.512(12)
C1 C7 1.521(12)
C1 C15 1.522(12)
C2 O1 1.217(11)
C2 O2 1.314(11)
O2 C3 1.453(10)
C3 C6 1.493(16)
C3 C4 1.503(17)
C3 C5 1.509(15)
C7 C8 1.372(12)
C7 C12 1.394(13)
C8 C9 1.396(16)
C9 C10 1.368(15)
C10 C11 1.394(14)
C11 C12 1.379(13)
C13 C15 1.503(12)
C13 C14 1.504(12)
C15 C17 1.482(12)
C15 C16 1.515(12)
C17 O3 1.459(11)
O3 C18 1.338(11)
C18 O4 1.186(12)
C18 C19 1.516(14)
C19 C20 1.362(13)
C19 C24 1.384(13)
C20 C21 1.400(12)
C21 C22 1.380(13)
C22 C23 1.364(13)
C22 Br1 1.898(9)
C23 C24 1.400(14)
